data_7054022
loop_
_publ_author_name
'\'Switlicka-Olszewska, Anna'
'Machura, Barbara'
'Mrozi\'nski, Jerzy'
'Kali\'nska, Bo\.zena'
'Kruszynski, Rafa\/l'
'Penkala, Mateusz'

_publ_section_title
;
 Effect of N-donor ancillary ligands on structural and magnetic properties
 of oxalate copper(ii) complexes
;
_journal_issue 4
_journal_name_full 'New Journal of Chemistry'
_journal_page_first 1611
_journal_paper_doi 10.1039/c3nj01541f
_journal_volume 38
_journal_year 2014
_chemical_formula_moiety 'C10 H16 Cu N6 O5'
_chemical_formula_sum 'C10 H16 Cu N6 O5'
_chemical_formula_weight 363.83
_chemical_name_systematic
; 
 ? 
;
_space_group_IT_number 60
_symmetry_cell_setting orthorhombic
_symmetry_space_group_name_Hall '-P 2n 2ab'
_symmetry_space_group_name_H-M 'P b c n'
_atom_sites_solution_hydrogens difmap
_atom_sites_solution_primary direct
_atom_sites_solution_secondary difmap
_audit_creation_method SHELXL-97
_cell_angle_alpha 90.00
_cell_angle_beta 90.00
_cell_angle_gamma 90.00
_cell_formula_units_Z 8
_cell_length_a 19.4230(5)
_cell_length_b 8.6184(2)
_cell_length_c 16.8313(5)
_cell_measurement_reflns_used 9460
_cell_measurement_temperature 295.0(2)
_cell_measurement_theta_max 29.2741
_cell_measurement_theta_min 3.3647
_cell_volume 2817.48(13)
_computing_cell_refinement 'CrysAlis RED v. 1.163 (UNIL IC & KUMA 2000)'
_computing_data_collection 'CrysAlis CCD v. 1.163 (UNIL IC & KUMA 2000)'
_computing_data_reduction 'CrysAlis RED v. 1.163 (UNIL IC & KUMA 2000)'
_computing_molecular_graphics
;XP in SHELXTL/PC (Sheldrick, 1990b)
 ORTEP-3 W v. 1.062 (Farrugia 1997)
;
_computing_publication_material
;SHELXL-97 (Sheldrick, 1997) and
 PLATON (Spek, 1990)
;
_computing_structure_refinement 'SHELXL-97 (Sheldrick, 1997)'
_computing_structure_solution 'SHELXS-97 (Sheldrick, 1990)'
_diffrn_ambient_temperature 295.0(2)
_diffrn_detector_area_resol_mean 12.8
_diffrn_measured_fraction_theta_full 0.998
_diffrn_measured_fraction_theta_max 0.998
_diffrn_measurement_device_type 'Gemini A Ultra'
_diffrn_measurement_method \w
_diffrn_radiation_monochromator graphite
_diffrn_radiation_source 'fine-focus sealed tube'
_diffrn_radiation_type MoK\a
_diffrn_radiation_wavelength 0.71073
_diffrn_reflns_av_R_equivalents 0.0443
_diffrn_reflns_av_sigmaI/netI 0.0206
_diffrn_reflns_limit_h_max 23
_diffrn_reflns_limit_h_min -23
_diffrn_reflns_limit_k_max 10
_diffrn_reflns_limit_k_min -10
_diffrn_reflns_limit_l_max 20
_diffrn_reflns_limit_l_min -20
_diffrn_reflns_number 21909
_diffrn_reflns_theta_full 25.05
_diffrn_reflns_theta_max 25.05
_diffrn_reflns_theta_min 3.38
_diffrn_standards_decay_% 0.00
_diffrn_standards_interval_time 22.00
_diffrn_standards_number 7
_exptl_absorpt_coefficient_mu 1.586
_exptl_absorpt_correction_T_max 1.00000
_exptl_absorpt_correction_T_min 0.74866
_exptl_absorpt_correction_type empirical
_exptl_absorpt_process_details 'CrysAlis RED, (2005)'
_exptl_crystal_colour blue
_exptl_crystal_density_diffrn 1.715
_exptl_crystal_density_method 'not measured'
_exptl_crystal_description plate
_exptl_crystal_F_000 1496
_exptl_crystal_size_max 0.420
_exptl_crystal_size_mid 0.288
_exptl_crystal_size_min 0.09
_refine_diff_density_max 0.326
_refine_diff_density_min -0.316
_refine_diff_density_rms 0.063
_refine_ls_extinction_method none
_refine_ls_goodness_of_fit_ref 1.036
_refine_ls_hydrogen_treatment constr
_refine_ls_matrix_type full
_refine_ls_number_parameters 201
_refine_ls_number_reflns 2497
_refine_ls_number_restraints 0
_refine_ls_restrained_S_all 1.036
_refine_ls_R_factor_all 0.0401
_refine_ls_R_factor_gt 0.0329
_refine_ls_shift/su_max 0.000
_refine_ls_shift/su_mean 0.000
_refine_ls_structure_factor_coef Fsqd
_refine_ls_weighting_details 'calc w=1/[\s^2^(Fo^2^)+(0.0475P)^2^+3.0068P] where P=(Fo^2^+2Fc^2^)/3'
_refine_ls_weighting_scheme calc
_refine_ls_wR_factor_gt 0.0858
_refine_ls_wR_factor_ref 0.0894
_reflns_number_gt 2180
_reflns_number_total 2497
_reflns_threshold_expression >2sigma(I)
_cod_data_source_file c3nj01541f2.cif
_cod_data_source_block cu102
_cod_original_sg_symbol_H-M Pbcn
_cod_database_code 7054022

loop_
_symmetry_equiv_pos_as_xyz
'x, y, z'
'-x+1/2, -y+1/2, z+1/2'
'x+1/2, -y+1/2, -z'
'-x, y, -z+1/2'
'-x, -y, -z'
'x-1/2, y-1/2, -z-1/2'
'-x-1/2, y-1/2, z'
'x, -y, z-1/2'

loop_
_atom_site_label
_atom_site_type_symbol
_atom_site_fract_x
_atom_site_fract_y
_atom_site_fract_z
_atom_site_U_iso_or_equiv
_atom_site_adp_type
_atom_site_occupancy
_atom_site_symmetry_multiplicity
_atom_site_calc_flag
_atom_site_refinement_flags
C1 C 0.73315(14) 0.2662(3) -0.04881(17) 0.0351(7) Uani 1 1 d .
C2 C 0.77407(15) 0.2746(4) 0.01682(18) 0.0389(7) Uani 1 1 d .
C3 C 0.73471(14) 0.2173(3) 0.07895(17) 0.0320(6) Uani 1 1 d .
C4 C 0.7461(2) 0.3094(5) -0.1330(2) 0.0578(10) Uani 1 1 d .
C5 C 0.58368(14) 0.4259(3) 0.29526(19) 0.0334(7) Uani 1 1 d .
C6 C 0.59294(15) 0.5319(3) 0.2362(2) 0.0372(7) Uani 1 1 d .
C7 C 0.59566(14) 0.4483(3) 0.16577(18) 0.0313(6) Uani 1 1 d .
C8 C 0.57739(17) 0.4433(4) 0.38042(17) 0.0399(7) Uani 1 1 d .
C9 C 0.51224(14) -0.1351(3) 0.05817(17) 0.0297(6) Uani 1 1 d .
C10 C 0.47132(13) -0.0640(3) 0.12837(15) 0.0265(6) Uani 1 1 d .
Cu1 Cu 0.587676(16) 0.11130(4) 0.111677(19) 0.02634(14) Uani 1 1 d .
H2 H 0.8191 0.3112 0.0194 0.047 Uiso 1 1 calc R
H2A H 0.6385 0.1900 -0.0564 0.041 Uiso 1 1 calc R
H3NA H 0.7195 0.1763 0.1924 0.056 Uiso 1 1 d R
H3NB H 0.7956 0.1401 0.1623 0.056 Uiso 1 1 d R
H4A H 0.7030 0.3254 -0.1596 0.087 Uiso 1 1 calc R
H4B H 0.7710 0.2275 -0.1589 0.087 Uiso 1 1 calc R
H4C H 0.7727 0.4032 -0.1349 0.087 Uiso 1 1 calc R
H5 H 0.5781 0.1999 0.2864 0.036 Uiso 1 1 calc R
H5OA H 0.6784 -0.1088 0.1988 0.067 Uiso 1 1 d R
H5OB H 0.6309 -0.0626 0.2550 0.067 Uiso 1 1 d R
H6 H 0.5967 0.6389 0.2419 0.045 Uiso 1 1 calc R
H6NA H 0.5855 0.6067 0.0787 0.063 Uiso 1 1 d R
H6NB H 0.5930 0.4334 0.0504 0.063 Uiso 1 1 d R
H8A H 0.5521 0.3571 0.4017 0.060 Uiso 1 1 calc R
H8B H 0.5534 0.5380 0.3922 0.060 Uiso 1 1 calc R
H8C H 0.6224 0.4464 0.4039 0.060 Uiso 1 1 calc R
N1 N 0.67254(11) 0.1748(3) 0.05390(13) 0.0280(5) Uani 1 1 d .
N2 N 0.67283(12) 0.2064(3) -0.02528(13) 0.0339(5) Uani 1 1 d .
N3 N 0.75436(14) 0.2071(3) 0.15927(15) 0.0466(7) Uani 1 1 d .
N4 N 0.58893(11) 0.2973(2) 0.18013(13) 0.0281(5) Uani 1 1 d .
N5 N 0.58242(11) 0.2859(3) 0.26097(14) 0.0298(5) Uani 1 1 d .
N6 N 0.60563(16) 0.5039(3) 0.08621(18) 0.0527(7) Uani 1 1 d .
O1 O 0.56920(9) -0.0684(2) 0.04333(12) 0.0332(5) Uani 1 1 d .
O2 O 0.48736(12) -0.2449(3) 0.02168(14) 0.0511(6) Uani 1 1 d .
O3 O 0.49843(10) 0.0549(2) 0.15879(11) 0.0310(4) Uani 1 1 d .
O4 O 0.41660(10) -0.1229(3) 0.14920(13) 0.0410(5) Uani 1 1 d .
O5 O 0.64935(11) -0.0369(2) 0.20947(13) 0.0447(5) Uani 1 1 d .

loop_
_atom_site_aniso_label
_atom_site_aniso_U_11
_atom_site_aniso_U_22
_atom_site_aniso_U_33
_atom_site_aniso_U_23
_atom_site_aniso_U_13
_atom_site_aniso_U_12
C1 0.0265(15) 0.0427(16) 0.0360(16) 0.0022(13) 0.0058(12) -0.0029(12)
C2 0.0245(14) 0.0485(18) 0.0438(18) 0.0083(15) -0.0028(13) -0.0088(13)
C3 0.0270(14) 0.0340(15) 0.0350(15) 0.0004(13) -0.0031(12) -0.0042(12)
C4 0.0453(19) 0.089(3) 0.0394(18) 0.0131(19) 0.0073(16) -0.0076(19)
C5 0.0270(14) 0.0353(15) 0.0380(17) -0.0092(13) -0.0017(12) -0.0024(11)
C6 0.0400(16) 0.0222(13) 0.0495(19) -0.0044(13) 0.0023(14) -0.0042(11)
C7 0.0281(14) 0.0260(13) 0.0398(17) 0.0025(13) 0.0055(12) -0.0008(11)
C8 0.0478(18) 0.0437(17) 0.0281(16) -0.0126(14) 0.0014(13) -0.0046(14)
C9 0.0271(14) 0.0299(13) 0.0322(15) -0.0053(12) -0.0015(12) 0.0002(11)
C10 0.0246(13) 0.0302(13) 0.0246(14) 0.0010(11) -0.0013(11) -0.0024(11)
Cu1 0.0244(2) 0.0268(2) 0.0278(2) -0.00471(13) 0.00365(13) -0.00479(12)
N1 0.0240(11) 0.0342(12) 0.0257(12) -0.0020(10) -0.0006(9) -0.0049(10)
N2 0.0262(12) 0.0500(14) 0.0255(12) -0.0025(11) -0.0014(9) -0.0060(11)
N3 0.0397(14) 0.0656(18) 0.0345(14) 0.0106(13) -0.0120(12) -0.0143(13)
N4 0.0327(12) 0.0251(11) 0.0266(12) -0.0009(10) 0.0037(9) -0.0045(9)
N5 0.0357(13) 0.0257(11) 0.0279(12) -0.0014(10) 0.0009(10) -0.0040(9)
N6 0.073(2) 0.0399(15) 0.0452(17) 0.0109(13) 0.0118(15) 0.0035(15)
O1 0.0261(10) 0.0371(10) 0.0365(11) -0.0135(9) 0.0046(8) -0.0021(8)
O2 0.0469(14) 0.0438(12) 0.0627(16) -0.0278(11) 0.0094(11) -0.0138(10)
O3 0.0287(9) 0.0333(10) 0.0310(11) -0.0088(9) 0.0068(8) -0.0072(8)
O4 0.0340(12) 0.0547(14) 0.0343(12) -0.0088(10) 0.0071(9) -0.0178(10)
O5 0.0513(13) 0.0426(12) 0.0400(12) 0.0094(10) 0.0105(10) 0.0114(10)

loop_
_atom_type_symbol
_atom_type_description
_atom_type_scat_dispersion_real
_atom_type_scat_dispersion_imag
_atom_type_scat_source
C C 0.0033 0.0016 'International Tables Vol C Tables 4.2.6.8 and 6.1.1.4'
H H 0.0000 0.0000 'International Tables Vol C Tables 4.2.6.8 and 6.1.1.4'
N N 0.0061 0.0033 'International Tables Vol C Tables 4.2.6.8 and 6.1.1.4'
O O 0.0106 0.0060 'International Tables Vol C Tables 4.2.6.8 and 6.1.1.4'
Cu Cu 0.3201 1.2651 'International Tables Vol C Tables 4.2.6.8 and 6.1.1.4'

loop_
_geom_angle_atom_site_label_1
_geom_angle_atom_site_label_2
_geom_angle_atom_site_label_3
_geom_angle
O1 Cu1 O3 83.10(8)
O1 Cu1 N4 170.13(9)
O3 Cu1 N4 88.65(8)
O1 Cu1 N1 94.70(8)
O3 Cu1 N1 174.02(9)
N4 Cu1 N1 92.96(9)
O1 Cu1 O5 94.20(8)
O3 Cu1 O5 91.82(8)
N4 Cu1 O5 91.47(8)
N1 Cu1 O5 93.89(8)
C3 N1 N2 104.6(2)
C3 N1 Cu1 132.25(19)
N2 N1 Cu1 122.49(16)
C1 N2 N1 111.7(2)
C1 N2 H2A 124.1
N1 N2 H2A 124.1
C3 N3 H3NA 113.7
C3 N3 H3NB 107.8
H3NA N3 H3NB 113.5
C7 N4 N5 105.0(2)
C7 N4 Cu1 133.6(2)
N5 N4 Cu1 121.35(17)
C5 N5 N4 111.2(2)
C5 N5 H5 124.4
N4 N5 H5 124.4
C5 C8 H8A 109.5
C5 C8 H8B 109.5
H8A C8 H8B 109.5
C5 C8 H8C 109.5
H8A C8 H8C 109.5
H8B C8 H8C 109.5
C9 O1 Cu1 113.61(17)
C10 O3 Cu1 113.91(17)
Cu1 O5 H5OA 124.7
Cu1 O5 H5OB 122.0
H5OA O5 H5OB 105.7
N2 C1 C2 106.9(3)
N2 C1 C4 121.8(3)
C2 C1 C4 131.3(3)
C1 C2 C3 105.7(2)
C1 C2 H2 127.1
C3 C2 H2 127.1
N1 C3 C2 111.1(2)
N1 C3 N3 122.2(3)
C2 C3 N3 126.7(2)
C1 C4 H4A 109.5
C1 C4 H4B 109.5
H4A C4 H4B 109.5
C1 C4 H4C 109.5
H4A C4 H4C 109.5
H4B C4 H4C 109.5
C7 N6 H6NA 111.6
C7 N6 H6NB 111.5
H6NA N6 H6NB 114.9
C5 C6 C7 106.3(2)
C5 C6 H6 126.8
C7 C6 H6 126.8
N5 C5 C6 107.0(3)
N5 C5 C8 121.3(3)
C6 C5 C8 131.7(3)
N4 C7 C6 110.4(2)
N4 C7 N6 120.6(3)
C6 C7 N6 129.0(3)
O2 C9 O1 126.3(3)
O2 C9 C10 119.0(2)
O1 C9 C10 114.7(2)
O4 C10 O3 125.5(3)
O4 C10 C9 119.9(2)
O3 C10 C9 114.6(2)

loop_
_geom_bond_atom_site_label_1
_geom_bond_atom_site_label_2
_geom_bond_distance
Cu1 O1 1.9626(19)
Cu1 O3 1.9674(18)
Cu1 N4 1.974(2)
Cu1 N1 1.990(2)
Cu1 O5 2.403(2)
N1 C3 1.331(3)
N1 N2 1.360(3)
N2 C1 1.340(4)
N2 H2A 0.8600
N3 C3 1.407(4)
N3 H3NA 0.9162
N3 H3NB 0.9887
N4 C7 1.330(4)
N4 N5 1.370(3)
N5 C5 1.338(4)
N5 H5 0.8600
C8 C5 1.446(4)
C8 H8A 0.9600
C8 H8B 0.9600
C8 H8C 0.9600
O1 C9 1.271(3)
O2 C9 1.228(3)
O3 C10 1.261(3)
O4 C10 1.229(3)
O5 H5OA 0.8570
O5 H5OB 0.8748
C1 C2 1.363(4)
C1 C4 1.487(4)
C2 C3 1.386(4)
C2 H2 0.9300
C4 H4A 0.9600
C4 H4B 0.9600
C4 H4C 0.9600
N6 C7 1.435(4)
N6 H6NA 0.9764
N6 H6NB 0.8902
C6 C5 1.362(4)
C6 C7 1.387(4)
C6 H6 0.9300
C9 C10 1.550(4)

loop_
_geom_hbond_atom_site_label_D
_geom_hbond_atom_site_label_H
_geom_hbond_atom_site_label_A
_geom_hbond_distance_DH
_geom_hbond_distance_HA
_geom_hbond_distance_DA
_geom_hbond_angle_DHA
_geom_hbond_site_symmetry_A
N2 H2A O2 0.86 2.56 3.130(3) 124.9 5_655
N2 H2A O4 0.86 1.98 2.808(3) 161.5 5_655
N6 H6NB O2 0.89 2.56 3.397(4) 157.3 5_655
N3 H3NA O5 0.92 2.31 3.048(3) 138.0 .
C2 H2 O1 0.93 2.44 3.361(3) 171.1 7_765
N5 H5 O3 0.86 2.15 2.873(3) 141.5 4_655
O5 H5OB O4 0.87 1.93 2.802(3) 175.3 4_655
O5 H5OA N3 0.86 2.16 3.014(3) 173.5 7_755
N6 H6NA O2 0.98 2.49 3.338(4) 145.4 1_565
